data_4118066
loop_
_publ_author_name
'David P. Mills'
'Oliver J. Cooper'
'Floriana Tuna'
'Eric J. L. McInnes'
'E. Stephen Davies'
'Jonathan McMaster'
'Fabrizio Moro'
'William Lewis'
'Alexander J. Blake'
'Stephen T. Liddle'

_publ_section_title
;
 Synthesis of a Uranium(VI)-Carbene: Reductive Formation of
 Uranyl(V)-Methanides, Oxidative Preparation of a [R2C=U=O]2+ Analogue of
 the [O=U=O]2+ Uranyl Ion (R = Ph2PNSiMe3), and Comparison of the Nature
 of UIV=C, UV=C, and UVI=C Double Bonds
;
_journal_name_full 'Journal of the American Chemical Society'
_journal_page_first 10047
_journal_page_last 10054
_journal_paper_doi 10.1021/ja301333f
_journal_volume 134
_journal_year 2012
_chemical_formula_moiety 'C31 H38 Cl2.25 N2 O0.75 P2 Si2 U, (C7 H8)'
_chemical_formula_sum 'C38 H46 Cl2.25 N2 O0.75 P2 Si2 U'
_chemical_formula_weight 978.68
_chemical_name_systematic
; 
 ? 
;
_space_group_IT_number 14
_symmetry_cell_setting monoclinic
_symmetry_space_group_name_Hall '-P 2ybc'
_symmetry_space_group_name_H-M 'P 1 21/c 1'
_atom_sites_solution_hydrogens 'geom, Me from difmap'
_atom_sites_solution_primary direct
_atom_sites_solution_secondary difmap
_audit_creation_method 'enCIFer editing of SHELXL97 CIF output'
_cell_angle_alpha 90.00
_cell_angle_beta 98.5880(10)
_cell_angle_gamma 90.00
_cell_formula_units_Z 4
_cell_length_a 16.1791(9)
_cell_length_b 11.3857(6)
_cell_length_c 22.5451(12)
_cell_measurement_reflns_used 18353
_cell_measurement_temperature 90(2)
_cell_measurement_theta_max 27.58
_cell_measurement_theta_min 2.2
_cell_volume 4106.5(4)
_computing_cell_refinement 'Bruker SAINT version 6.36A (Bruker, 2000)'
_computing_data_collection 'Bruker SMART version 5.625 (Bruker, 2001)'
_computing_data_reduction 'Bruker SAINT; SHELXTL (Sheldrick, 2008)'
_computing_molecular_graphics 'SHELXTL (Sheldrick, 2008)'
_computing_publication_material 'enCIFer(Allen et al., 2004); PLATON (Spek, 2009)'
_computing_structure_refinement 'SHELXL97 (Sheldrick, 2008)'
_computing_structure_solution 'SHELXTL (Sheldrick, 2008)'
_diffrn_ambient_temperature 90(2)
_diffrn_measured_fraction_theta_full 0.995
_diffrn_measured_fraction_theta_max 0.995
_diffrn_measurement_device_type 'Bruker SMART APEX CCD diffractometer'
_diffrn_measurement_method '\w rotation with narrow frames'
_diffrn_radiation_monochromator graphite
_diffrn_radiation_source 'normal-focus sealed tube'
_diffrn_radiation_type MoK\a
_diffrn_radiation_wavelength 0.71073
_diffrn_reflns_av_R_equivalents 0.0358
_diffrn_reflns_av_sigmaI/netI 0.0284
_diffrn_reflns_limit_h_max 21
_diffrn_reflns_limit_h_min -21
_diffrn_reflns_limit_k_max 14
_diffrn_reflns_limit_k_min -14
_diffrn_reflns_limit_l_max 29
_diffrn_reflns_limit_l_min -29
_diffrn_reflns_number 47387
_diffrn_reflns_theta_full 27.59
_diffrn_reflns_theta_max 27.59
_diffrn_reflns_theta_min 2.01
_diffrn_standards_decay_% 0
_diffrn_standards_number 0
_exptl_absorpt_coefficient_mu 4.270
_exptl_absorpt_correction_T_max 0.43
_exptl_absorpt_correction_T_min 0.281
_exptl_absorpt_correction_type multi-scan
_exptl_absorpt_process_details '(SADABS; Bruker, 2001)'
_exptl_crystal_colour BROWN
_exptl_crystal_density_diffrn 1.585
_exptl_crystal_description BLOCK
_exptl_crystal_F_000 1931
_exptl_crystal_size_max 0.1
_exptl_crystal_size_mid 0.1
_exptl_crystal_size_min 0.07
_refine_diff_density_max 1.930
_refine_diff_density_min -0.787
_refine_diff_density_rms 0.102
_refine_ls_extinction_method none
_refine_ls_goodness_of_fit_ref 1.032
_refine_ls_hydrogen_treatment constr
_refine_ls_matrix_type full
_refine_ls_number_parameters 489
_refine_ls_number_reflns 9470
_refine_ls_number_restraints 99
_refine_ls_restrained_S_all 1.067
_refine_ls_R_factor_all 0.0381
_refine_ls_R_factor_gt 0.0280
_refine_ls_shift/su_max 0.001
_refine_ls_shift/su_mean 0.000
_refine_ls_structure_factor_coef Fsqd
_refine_ls_weighting_details 'calc w=1/[\s^2^(Fo^2^)+(0.0309P)^2^+5.2491P] where P=(Fo^2^+2Fc^2^)/3'
_refine_ls_weighting_scheme calc
_refine_ls_wR_factor_gt 0.0621
_refine_ls_wR_factor_ref 0.0669
_reflns_number_gt 8042
_reflns_number_total 9470
_reflns_threshold_expression I>2\s(I)
_cod_data_source_file ja301333f_si_001_3.cif
_cod_data_source_block 6
_cod_original_sg_symbol_Hall '-P 2ybc  '
_cod_original_sg_symbol_H-M 'P 1 21/c 1 '
_cod_database_code 4118066

loop_
_symmetry_equiv_pos_as_xyz
'x, y, z'
'-x, y+1/2, -z+1/2'
'-x, -y, -z'
'x, -y-1/2, z-1/2'

loop_
_atom_site_label
_atom_site_type_symbol
_atom_site_fract_x
_atom_site_fract_y
_atom_site_fract_z
_atom_site_U_iso_or_equiv
_atom_site_adp_type
_atom_site_occupancy
_atom_site_symmetry_multiplicity
_atom_site_calc_flag
_atom_site_refinement_flags
_atom_site_disorder_assembly
_atom_site_disorder_group
U1 U 0.242542(7) 0.010793(10) 0.298205(5) 0.02266(4) Uani 1 1 d . . .
O1 O 0.2494(3) -0.1053(3) 0.24227(18) 0.0416(9) Uani 0.75 1 d P A 1
Cl3 Cl 0.2773(2) -0.1258(3) 0.21645(14) 0.0251(7) Uani 0.25 1 d P A 2
Cl1 Cl 0.33806(5) -0.12268(8) 0.37406(4) 0.0362(2) Uani 1 1 d . A .
Cl2 Cl 0.15034(5) 0.12651(8) 0.21133(4) 0.03270(19) Uani 1 1 d . A .
C1 C 0.22683(19) 0.1533(3) 0.36037(15) 0.0245(7) Uani 1 1 d . A .
P1 P 0.32091(5) 0.22048(7) 0.36025(4) 0.02296(17) Uani 1 1 d . . .
C2 C 0.3141(2) 0.3721(3) 0.33779(15) 0.0255(7) Uani 1 1 d . A .
C3 C 0.3702(2) 0.4566(3) 0.36397(16) 0.0293(7) Uani 1 1 d . . .
H3 H 0.4123 0.4357 0.3963 0.035 Uiso 1 1 calc R A .
C4 C 0.3650(2) 0.5709(3) 0.34302(17) 0.0330(8) Uani 1 1 d . A .
H4 H 0.4032 0.6282 0.3613 0.040 Uiso 1 1 calc R . .
C5 C 0.3043(2) 0.6024(3) 0.29553(17) 0.0340(8) Uani 1 1 d . . .
H5 H 0.3010 0.6811 0.2814 0.041 Uiso 1 1 calc R A .
C6 C 0.2487(2) 0.5190(3) 0.26871(17) 0.0352(8) Uani 1 1 d . A .
H6 H 0.2073 0.5405 0.2361 0.042 Uiso 1 1 calc R . .
C7 C 0.2533(2) 0.4038(3) 0.28951(15) 0.0320(8) Uani 1 1 d . . .
H7 H 0.2151 0.3466 0.2710 0.038 Uiso 1 1 calc R A .
C8 C 0.3815(2) 0.2179(3) 0.43387(15) 0.0258(7) Uani 1 1 d . A .
C9 C 0.4533(2) 0.1499(3) 0.44727(16) 0.0291(7) Uani 1 1 d . . .
H9 H 0.4728 0.1048 0.4167 0.035 Uiso 1 1 calc R A .
C10 C 0.4965(2) 0.1481(3) 0.50528(16) 0.0325(8) Uani 1 1 d . A .
H10 H 0.5464 0.1034 0.5142 0.039 Uiso 1 1 calc R . .
C11 C 0.4667(2) 0.2114(3) 0.55021(16) 0.0333(8) Uani 1 1 d . . .
H11 H 0.4959 0.2092 0.5900 0.040 Uiso 1 1 calc R A .
C12 C 0.3941(2) 0.2782(3) 0.53734(16) 0.0344(8) Uani 1 1 d . A .
H12 H 0.3737 0.3212 0.5682 0.041 Uiso 1 1 calc R . .
C13 C 0.3518(2) 0.2814(3) 0.47904(16) 0.0315(8) Uani 1 1 d . . .
H13 H 0.3024 0.3270 0.4700 0.038 Uiso 1 1 calc R A .
N1 N 0.35516(16) 0.1391(2) 0.30991(13) 0.0287(6) Uani 1 1 d D A .
Si1 Si 0.42963(15) 0.1641(3) 0.26012(12) 0.0324(6) Uani 0.577(5) 1 d PDU A 1
C14 C 0.5347(3) 0.1744(7) 0.3049(3) 0.054(2) Uani 0.577(5) 1 d PDU A 1
H14A H 0.5371 0.2429 0.3314 0.082 Uiso 0.577(5) 1 calc PR A 1
H14B H 0.5766 0.1828 0.2780 0.082 Uiso 0.577(5) 1 calc PR A 1
H14C H 0.5462 0.1031 0.3290 0.082 Uiso 0.577(5) 1 calc PR A 1
C15 C 0.4065(5) 0.3002(6) 0.2160(3) 0.065(2) Uani 0.577(5) 1 d PDU A 1
H15A H 0.3554 0.2892 0.1871 0.098 Uiso 0.577(5) 1 calc PR A 1
H15B H 0.4532 0.3182 0.1944 0.098 Uiso 0.577(5) 1 calc PR A 1
H15C H 0.3986 0.3652 0.2430 0.098 Uiso 0.577(5) 1 calc PR A 1
C16 C 0.4219(4) 0.0369(6) 0.2084(3) 0.059(2) Uani 0.577(5) 1 d PDU A 1
H16A H 0.4294 -0.0360 0.2318 0.089 Uiso 0.577(5) 1 calc PR A 1
H16B H 0.4655 0.0427 0.1827 0.089 Uiso 0.577(5) 1 calc PR A 1
H16C H 0.3668 0.0366 0.1835 0.089 Uiso 0.577(5) 1 calc PR A 1
Si1A Si 0.4502(2) 0.1375(3) 0.28163(17) 0.0287(8) Uani 0.423(5) 1 d PDU A 2
C14A C 0.5184(5) 0.2594(7) 0.3140(4) 0.048(3) Uani 0.423(5) 1 d PDU A 2
H14D H 0.4881 0.3339 0.3074 0.072 Uiso 0.423(5) 1 calc PR A 2
H14E H 0.5687 0.2622 0.2946 0.072 Uiso 0.423(5) 1 calc PR A 2
H14F H 0.5345 0.2465 0.3572 0.072 Uiso 0.423(5) 1 calc PR A 2
C15A C 0.4222(6) 0.1581(9) 0.1992(2) 0.059(3) Uani 0.423(5) 1 d PDU A 2
H15D H 0.3880 0.0918 0.1821 0.089 Uiso 0.423(5) 1 calc PR A 2
H15E H 0.4734 0.1621 0.1808 0.089 Uiso 0.423(5) 1 calc PR A 2
H15F H 0.3905 0.2312 0.1912 0.089 Uiso 0.423(5) 1 calc PR A 2
C16A C 0.5055(5) -0.0032(5) 0.2980(4) 0.042(2) Uani 0.423(5) 1 d PDU A 2
H16D H 0.5239 -0.0100 0.3413 0.063 Uiso 0.423(5) 1 calc PR A 2
H16E H 0.5542 -0.0061 0.2769 0.063 Uiso 0.423(5) 1 calc PR A 2
H16F H 0.4677 -0.0683 0.2845 0.063 Uiso 0.423(5) 1 calc PR A 2
P2 P 0.15024(5) 0.09176(7) 0.39431(4) 0.02162(16) Uani 1 1 d . . .
C17 C 0.1829(2) 0.0626(3) 0.47315(14) 0.0263(7) Uani 1 1 d . A .
C18 C 0.2296(2) -0.0386(4) 0.49040(17) 0.0369(9) Uani 1 1 d . . .
H18 H 0.2389 -0.0956 0.4614 0.044 Uiso 1 1 calc R A .
C19 C 0.2623(3) -0.0545(4) 0.55045(18) 0.0462(10) Uani 1 1 d . A .
H19 H 0.2942 -0.1228 0.5624 0.055 Uiso 1 1 calc R . .
C20 C 0.2489(3) 0.0282(4) 0.59310(17) 0.0440(10) Uani 1 1 d . . .
H20 H 0.2718 0.0165 0.6340 0.053 Uiso 1 1 calc R A .
C21 C 0.2025(2) 0.1274(4) 0.57623(16) 0.0397(9) Uani 1 1 d . A .
H21 H 0.1931 0.1840 0.6055 0.048 Uiso 1 1 calc R . .
C22 C 0.1693(2) 0.1444(3) 0.51623(16) 0.0325(8) Uani 1 1 d . . .
H22 H 0.1372 0.2127 0.5047 0.039 Uiso 1 1 calc R A .
C23 C 0.0592(2) 0.1841(3) 0.38869(15) 0.0265(7) Uani 1 1 d . A .
C24 C -0.0070(2) 0.1567(4) 0.41934(17) 0.0363(8) Uani 1 1 d . . .
H24 H -0.0034 0.0907 0.4454 0.044 Uiso 1 1 calc R A .
C25 C -0.0788(2) 0.2269(4) 0.41141(19) 0.0465(11) Uani 1 1 d . A .
H25 H -0.1243 0.2084 0.4319 0.056 Uiso 1 1 calc R . .
C26 C -0.0834(3) 0.3225(4) 0.37405(18) 0.0492(12) Uani 1 1 d . . .
H26 H -0.1325 0.3695 0.3687 0.059 Uiso 1 1 calc R A .
C27 C -0.0182(3) 0.3512(4) 0.34432(17) 0.0449(10) Uani 1 1 d . A .
H27 H -0.0217 0.4183 0.3191 0.054 Uiso 1 1 calc R . .
C28 C 0.0533(2) 0.2811(3) 0.35141(16) 0.0351(8) Uani 1 1 d . . .
H28 H 0.0983 0.3002 0.3305 0.042 Uiso 1 1 calc R A .
N2 N 0.13614(16) -0.0269(2) 0.35323(12) 0.0234(6) Uani 1 1 d . A .
Si2 Si 0.05709(6) -0.13398(8) 0.34608(4) 0.02571(19) Uani 1 1 d . . .
C29 C 0.0383(2) -0.1885(3) 0.42086(17) 0.0379(9) Uani 1 1 d . A .
H29A H 0.0904 -0.2203 0.4427 0.057 Uiso 1 1 calc R . .
H29B H -0.0043 -0.2504 0.4154 0.057 Uiso 1 1 calc R . .
H29C H 0.0189 -0.1236 0.4438 0.057 Uiso 1 1 calc R . .
C30 C -0.0417(2) -0.0700(3) 0.30614(17) 0.0342(8) Uani 1 1 d . A .
H30A H -0.0656 -0.0164 0.3331 0.051 Uiso 1 1 calc R . .
H30B H -0.0816 -0.1332 0.2936 0.051 Uiso 1 1 calc R . .
H30C H -0.0299 -0.0267 0.2708 0.051 Uiso 1 1 calc R . .
C31 C 0.0944(2) -0.2577(3) 0.30361(17) 0.0369(8) Uani 1 1 d . A .
H31A H 0.1066 -0.2292 0.2648 0.055 Uiso 1 1 calc R . .
H31B H 0.0510 -0.3184 0.2970 0.055 Uiso 1 1 calc R . .
H31C H 0.1452 -0.2910 0.3265 0.055 Uiso 1 1 calc R . .
C32 C 0.3529(4) 0.6217(5) 0.5290(3) 0.093(2) Uani 1 1 d . . .
H32A H 0.3637 0.6402 0.5719 0.139 Uiso 1 1 calc R . .
H32B H 0.3554 0.6939 0.5057 0.139 Uiso 1 1 calc R . .
H32C H 0.3951 0.5662 0.5192 0.139 Uiso 1 1 calc R . .
C33 C 0.2684(3) 0.5681(4) 0.5141(3) 0.0558(12) Uani 1 1 d . . .
C34 C 0.2326(3) 0.5058(4) 0.5579(2) 0.0436(10) Uani 1 1 d . . .
H34 H 0.2612 0.4989 0.5977 0.052 Uiso 1 1 calc R . .
C35 C 0.1544(3) 0.4547(4) 0.5417(2) 0.0482(10) Uani 1 1 d . . .
H35 H 0.1300 0.4127 0.5711 0.058 Uiso 1 1 calc R . .
C36 C 0.1118(3) 0.4630(4) 0.4848(2) 0.0494(11) Uani 1 1 d . . .
H36 H 0.0584 0.4275 0.4748 0.059 Uiso 1 1 calc R . .
C37 C 0.1473(3) 0.5235(4) 0.4423(2) 0.0521(11) Uani 1 1 d . . .
H37 H 0.1186 0.5283 0.4024 0.063 Uiso 1 1 calc R . .
C38 C 0.2235(3) 0.5769(4) 0.4565(2) 0.0514(11) Uani 1 1 d . . .
H38 H 0.2460 0.6205 0.4267 0.062 Uiso 1 1 calc R . .

loop_
_atom_site_aniso_label
_atom_site_aniso_U_11
_atom_site_aniso_U_22
_atom_site_aniso_U_33
_atom_site_aniso_U_23
_atom_site_aniso_U_13
_atom_site_aniso_U_12
U1 0.02037(6) 0.02254(7) 0.02458(7) -0.00298(5) 0.00175(4) 0.00206(5)
O1 0.052(2) 0.028(2) 0.040(2) 0.0001(17) -0.0071(19) 0.0034(17)
Cl3 0.0377(18) 0.0260(16) 0.0133(15) -0.0009(12) 0.0091(13) 0.0191(13)
Cl1 0.0328(4) 0.0314(5) 0.0392(5) -0.0061(4) -0.0113(4) 0.0118(4)
Cl2 0.0347(4) 0.0304(4) 0.0294(4) -0.0038(3) -0.0068(3) 0.0059(3)
C1 0.0204(15) 0.0253(17) 0.0267(16) 0.0006(13) -0.0003(13) 0.0005(12)
P1 0.0204(4) 0.0228(4) 0.0250(4) -0.0028(3) 0.0012(3) 0.0005(3)
C2 0.0260(16) 0.0235(17) 0.0277(17) -0.0017(13) 0.0063(13) -0.0013(13)
C3 0.0235(16) 0.0315(19) 0.0331(18) -0.0027(15) 0.0053(14) -0.0016(14)
C4 0.0304(18) 0.0287(19) 0.041(2) -0.0051(15) 0.0085(16) -0.0071(14)
C5 0.040(2) 0.0255(18) 0.039(2) 0.0023(15) 0.0148(16) -0.0014(15)
C6 0.041(2) 0.035(2) 0.0286(19) 0.0050(15) -0.0003(15) -0.0022(16)
C7 0.0354(19) 0.0298(19) 0.0292(18) 0.0013(14) -0.0005(15) -0.0062(15)
C8 0.0227(16) 0.0261(17) 0.0271(17) -0.0012(13) -0.0010(13) -0.0016(13)
C9 0.0255(17) 0.0234(17) 0.0366(19) -0.0026(14) -0.0015(14) 0.0009(13)
C10 0.0255(17) 0.0250(18) 0.044(2) 0.0022(15) -0.0053(15) 0.0002(13)
C11 0.0304(18) 0.036(2) 0.0299(18) 0.0026(15) -0.0073(15) -0.0032(15)
C12 0.0332(19) 0.040(2) 0.0285(18) -0.0041(16) -0.0004(15) 0.0032(16)
C13 0.0252(17) 0.034(2) 0.0329(19) -0.0037(15) -0.0030(14) 0.0052(14)
N1 0.0223(14) 0.0288(15) 0.0355(16) -0.0088(12) 0.0063(12) -0.0007(11)
Si1 0.0211(11) 0.0503(15) 0.0261(13) -0.0055(10) 0.0046(9) 0.0011(9)
C14 0.028(3) 0.092(7) 0.044(4) -0.010(4) 0.006(3) -0.015(4)
C15 0.073(6) 0.078(5) 0.052(5) 0.022(4) 0.036(4) 0.016(5)
C16 0.045(4) 0.082(5) 0.057(5) -0.037(4) 0.028(4) -0.019(4)
Si1A 0.0239(16) 0.0315(15) 0.0310(18) 0.0015(12) 0.0053(13) -0.0009(11)
C14A 0.038(5) 0.050(5) 0.057(6) -0.006(5) 0.013(4) -0.016(4)
C15A 0.056(6) 0.085(8) 0.034(4) 0.002(4) 0.003(4) 0.000(6)
C16A 0.034(5) 0.043(4) 0.053(6) -0.004(4) 0.021(4) 0.012(4)
P2 0.0200(4) 0.0233(4) 0.0209(4) -0.0006(3) 0.0008(3) 0.0014(3)
C17 0.0258(16) 0.0300(18) 0.0222(16) 0.0029(13) 0.0008(13) -0.0027(13)
C18 0.041(2) 0.037(2) 0.0302(19) 0.0008(16) -0.0020(16) 0.0063(17)
C19 0.051(3) 0.051(3) 0.033(2) 0.0117(19) -0.0042(18) 0.010(2)
C20 0.044(2) 0.063(3) 0.0225(18) 0.0064(18) -0.0034(16) -0.005(2)
C21 0.045(2) 0.051(2) 0.0229(18) -0.0050(17) 0.0023(16) -0.0069(19)
C22 0.0344(19) 0.034(2) 0.0277(18) -0.0029(15) 0.0012(15) -0.0020(15)
C23 0.0231(16) 0.0303(18) 0.0244(16) -0.0053(13) -0.0017(13) 0.0045(13)
C24 0.0303(19) 0.045(2) 0.034(2) -0.0066(17) 0.0072(15) 0.0013(16)
C25 0.030(2) 0.067(3) 0.044(2) -0.016(2) 0.0098(17) 0.0053(19)
C26 0.039(2) 0.072(3) 0.034(2) -0.009(2) -0.0012(17) 0.028(2)
C27 0.051(2) 0.052(3) 0.030(2) 0.0061(18) 0.0032(18) 0.025(2)
C28 0.0344(19) 0.042(2) 0.0281(18) 0.0016(16) 0.0027(15) 0.0141(16)
N2 0.0222(13) 0.0237(14) 0.0233(13) -0.0010(11) 0.0006(11) 0.0027(11)
Si2 0.0243(4) 0.0232(5) 0.0286(5) -0.0016(4) 0.0005(4) -0.0007(3)
C29 0.040(2) 0.035(2) 0.041(2) 0.0056(17) 0.0116(17) -0.0027(16)
C30 0.0283(18) 0.033(2) 0.038(2) -0.0054(16) -0.0044(15) 0.0008(15)
C31 0.041(2) 0.030(2) 0.039(2) -0.0045(16) 0.0035(17) 0.0030(16)
C32 0.059(3) 0.062(4) 0.158(7) -0.027(4) 0.023(4) -0.006(3)
C33 0.047(3) 0.038(2) 0.085(4) -0.014(2) 0.019(3) 0.005(2)
C34 0.050(2) 0.041(2) 0.040(2) -0.0074(18) 0.0051(19) 0.0103(19)
C35 0.062(3) 0.040(2) 0.044(2) -0.0026(19) 0.014(2) 0.006(2)
C36 0.048(3) 0.040(2) 0.059(3) -0.004(2) 0.004(2) 0.0047(19)
C37 0.065(3) 0.044(3) 0.047(3) 0.004(2) 0.008(2) 0.011(2)
C38 0.071(3) 0.037(2) 0.050(3) 0.006(2) 0.023(2) 0.014(2)

loop_
_atom_type_symbol
_atom_type_description
_atom_type_scat_dispersion_real
_atom_type_scat_dispersion_imag
_atom_type_scat_source
C C 0.0033 0.0016 'International Tables Vol C Tables 4.2.6.8 and 6.1.1.4'
H H 0.0000 0.0000 'International Tables Vol C Tables 4.2.6.8 and 6.1.1.4'
Cl Cl 0.1484 0.1585 'International Tables Vol C Tables 4.2.6.8 and 6.1.1.4'
N N 0.0061 0.0033 'International Tables Vol C Tables 4.2.6.8 and 6.1.1.4'
O O 0.0106 0.0060 'International Tables Vol C Tables 4.2.6.8 and 6.1.1.4'
P P 0.1023 0.0942 'International Tables Vol C Tables 4.2.6.8 and 6.1.1.4'
Si Si 0.0817 0.0704 'International Tables Vol C Tables 4.2.6.8 and 6.1.1.4'
U U -9.6767 9.6646 'International Tables Vol C Tables 4.2.6.8 and 6.1.1.4'

loop_
_geom_angle_atom_site_label_1
_geom_angle_atom_site_label_2
_geom_angle_atom_site_label_3
_geom_angle
O1 U1 C1 175.98(14)
O1 U1 N2 111.17(15)
C1 U1 N2 68.01(11)
O1 U1 N1 113.76(15)
C1 U1 N1 67.90(11)
N2 U1 N1 133.82(10)
O1 U1 Cl3 11.58(16)
C1 U1 Cl3 168.83(12)
N2 U1 Cl3 122.73(11)
N1 U1 Cl3 102.29(11)
O1 U1 Cl1 86.60(11)
C1 U1 Cl1 97.25(8)
N2 U1 Cl1 87.47(7)
N1 U1 Cl1 85.07(7)
Cl3 U1 Cl1 86.88(7)
O1 U1 Cl2 86.28(11)
C1 U1 Cl2 89.90(8)
N2 U1 Cl2 96.18(7)
N1 U1 Cl2 96.76(7)
Cl3 U1 Cl2 85.91(7)
Cl1 U1 Cl2 172.78(3)
P2 C1 P1 153.7(2)
P2 C1 U1 98.33(15)
P1 C1 U1 98.21(15)
N1 P1 C1 98.23(15)
N1 P1 C8 116.09(15)
C1 P1 C8 110.82(16)
N1 P1 C2 111.35(15)
C1 P1 C2 114.44(16)
C8 P1 C2 106.12(16)
C3 C2 C7 119.3(3)
C3 C2 P1 122.3(3)
C7 C2 P1 118.2(3)
C4 C3 C2 120.2(3)
C4 C3 H3 119.9
C2 C3 H3 119.9
C3 C4 C5 120.5(3)
C3 C4 H4 119.8
C5 C4 H4 119.8
C6 C5 C4 119.9(3)
C6 C5 H5 120.0
C4 C5 H5 120.0
C5 C6 C7 120.1(3)
C5 C6 H6 120.0
C7 C6 H6 120.0
C6 C7 C2 120.0(3)
C6 C7 H7 120.0
C2 C7 H7 120.0
C13 C8 C9 119.9(3)
C13 C8 P1 117.8(2)
C9 C8 P1 122.1(3)
C10 C9 C8 120.0(3)
C10 C9 H9 120.0
C8 C9 H9 120.0
C11 C10 C9 120.0(3)
C11 C10 H10 120.0
C9 C10 H10 120.0
C10 C11 C12 120.4(3)
C10 C11 H11 119.8
C12 C11 H11 119.8
C13 C12 C11 119.5(3)
C13 C12 H12 120.2
C11 C12 H12 120.2
C12 C13 C8 120.3(3)
C12 C13 H13 119.9
C8 C13 H13 119.9
P1 N1 Si1A 132.05(19)
P1 N1 Si1 132.82(19)
Si1A N1 Si1 20.26(9)
P1 N1 U1 95.43(12)
Si1A N1 U1 132.07(17)
Si1 N1 U1 128.34(16)
N1 Si1 C14 108.6(3)
N1 Si1 C15 111.7(3)
C14 Si1 C15 109.7(3)
N1 Si1 C16 106.4(3)
C14 Si1 C16 111.3(3)
C15 Si1 C16 109.1(3)
N1 Si1A C16A 111.2(3)
N1 Si1A C14A 110.7(3)
C16A Si1A C14A 109.2(4)
N1 Si1A C15A 105.5(3)
C16A Si1A C15A 110.3(4)
C14A Si1A C15A 109.9(4)
Si1A C14A H14D 109.5
Si1A C14A H14E 109.5
H14D C14A H14E 109.5
Si1A C14A H14F 109.5
H14D C14A H14F 109.5
H14E C14A H14F 109.5
Si1A C15A H15D 109.5
Si1A C15A H15E 109.5
H15D C15A H15E 109.5
Si1A C15A H15F 109.5
H15D C15A H15F 109.5
H15E C15A H15F 109.5
Si1A C16A H16D 109.5
Si1A C16A H16E 109.5
H16D C16A H16E 109.5
Si1A C16A H16F 109.5
H16D C16A H16F 109.5
H16E C16A H16F 109.5
N2 P2 C1 97.76(15)
N2 P2 C23 113.55(15)
C1 P2 C23 111.80(16)
N2 P2 C17 113.63(15)
C1 P2 C17 113.11(15)
C23 P2 C17 107.00(16)
C22 C17 C18 119.6(3)
C22 C17 P2 120.8(3)
C18 C17 P2 119.4(3)
C19 C18 C17 119.3(4)
C19 C18 H18 120.4
C17 C18 H18 120.4
C20 C19 C18 120.7(4)
C20 C19 H19 119.6
C18 C19 H19 119.6
C21 C20 C19 120.0(4)
C21 C20 H20 120.0
C19 C20 H20 120.0
C20 C21 C22 119.8(4)
C20 C21 H21 120.1
C22 C21 H21 120.1
C17 C22 C21 120.6(4)
C17 C22 H22 119.7
C21 C22 H22 119.7
C28 C23 C24 119.5(3)
C28 C23 P2 119.4(3)
C24 C23 P2 121.0(3)
C23 C24 C25 119.5(4)
C23 C24 H24 120.2
C25 C24 H24 120.2
C26 C25 C24 120.1(4)
C26 C25 H25 120.0
C24 C25 H25 120.0
C25 C26 C27 120.9(4)
C25 C26 H26 119.6
C27 C26 H26 119.6
C26 C27 C28 119.6(4)
C26 C27 H27 120.2
C28 C27 H27 120.2
C23 C28 C27 120.4(4)
C23 C28 H28 119.8
C27 C28 H28 119.8
P2 N2 Si2 131.58(17)
P2 N2 U1 95.67(13)
Si2 N2 U1 132.15(14)
N2 Si2 C31 106.62(16)
N2 Si2 C30 109.47(15)
C31 Si2 C30 111.69(17)
N2 Si2 C29 111.30(16)
C31 Si2 C29 108.88(18)
C30 Si2 C29 108.89(18)
Si2 C29 H29A 109.5
Si2 C29 H29B 109.5
H29A C29 H29B 109.5
Si2 C29 H29C 109.5
H29A C29 H29C 109.5
H29B C29 H29C 109.5
Si2 C30 H30A 109.5
Si2 C30 H30B 109.5
H30A C30 H30B 109.5
Si2 C30 H30C 109.5
H30A C30 H30C 109.5
H30B C30 H30C 109.5
Si2 C31 H31A 109.5
Si2 C31 H31B 109.5
H31A C31 H31B 109.5
Si2 C31 H31C 109.5
H31A C31 H31C 109.5
H31B C31 H31C 109.5
C33 C32 H32A 109.5
C33 C32 H32B 109.5
H32A C32 H32B 109.5
C33 C32 H32C 109.5
H32A C32 H32C 109.5
H32B C32 H32C 109.5
C38 C33 C34 118.5(4)
C38 C33 C32 120.9(5)
C34 C33 C32 120.5(5)
C35 C34 C33 118.7(4)
C35 C34 H34 120.7
C33 C34 H34 120.7
C36 C35 C34 122.0(4)
C36 C35 H35 119.0
C34 C35 H35 119.0
C35 C36 C37 118.9(5)
C35 C36 H36 120.5
C37 C36 H36 120.5
C38 C37 C36 121.0(5)
C38 C37 H37 119.5
C36 C37 H37 119.5
C37 C38 C33 120.8(4)
C37 C38 H38 119.6
C33 C38 H38 119.6

loop_
_geom_bond_atom_site_label_1
_geom_bond_atom_site_label_2
_geom_bond_distance
U1 O1 1.841(4)
U1 C1 2.184(3)
U1 N2 2.307(3)
U1 N1 2.319(3)
U1 Cl3 2.538(3)
U1 Cl1 2.6140(8)
U1 Cl2 2.6315(8)
C1 P2 1.702(3)
C1 P1 1.704(3)
P1 N1 1.625(3)
P1 C8 1.798(3)
P1 C2 1.798(3)
C2 C3 1.393(5)
C2 C7 1.401(5)
C3 C4 1.382(5)
C3 H3 0.9500
C4 C5 1.387(5)
C4 H4 0.9500
C5 C6 1.383(5)
C5 H5 0.9500
C6 C7 1.391(5)
C6 H6 0.9500
C7 H7 0.9500
C8 C13 1.391(5)
C8 C9 1.392(4)
C9 C10 1.388(5)
C9 H9 0.9500
C10 C11 1.387(5)
C10 H10 0.9500
C11 C12 1.393(5)
C11 H11 0.9500
C12 C13 1.389(5)
C12 H12 0.9500
C13 H13 0.9500
N1 Si1A 1.750(4)
N1 Si1 1.788(4)
Si1 C14 1.847(5)
Si1 C15 1.849(5)
Si1 C16 1.851(5)
C14 H14A 0.9800
C14 H14B 0.9800
C14 H14C 0.9800
C15 H15A 0.9800
C15 H15B 0.9800
C15 H15C 0.9800
C16 H16A 0.9800
C16 H16B 0.9800
C16 H16C 0.9800
Si1A C16A 1.846(5)
Si1A C14A 1.854(5)
Si1A C15A 1.861(5)
C14A H14D 0.9800
C14A H14E 0.9800
C14A H14F 0.9800
C15A H15D 0.9800
C15A H15E 0.9800
C15A H15F 0.9800
C16A H16D 0.9800
C16A H16E 0.9800
C16A H16F 0.9800
P2 N2 1.635(3)
P2 C23 1.799(3)
P2 C17 1.808(3)
C17 C22 1.386(5)
C17 C18 1.401(5)
C18 C19 1.390(5)
C18 H18 0.9500
C19 C20 1.386(6)
C19 H19 0.9500
C20 C21 1.379(6)
C20 H20 0.9500
C21 C22 1.392(5)
C21 H21 0.9500
C22 H22 0.9500
C23 C28 1.383(5)
C23 C24 1.393(5)
C24 C25 1.400(5)
C24 H24 0.9500
C25 C26 1.371(6)
C25 H25 0.9500
C26 C27 1.372(6)
C26 H26 0.9500
C27 C28 1.395(5)
C27 H27 0.9500
C28 H28 0.9500
N2 Si2 1.757(3)
Si2 C31 1.854(4)
Si2 C30 1.862(4)
Si2 C29 1.864(4)
C29 H29A 0.9800
C29 H29B 0.9800
C29 H29C 0.9800
C30 H30A 0.9800
C30 H30B 0.9800
C30 H30C 0.9800
C31 H31A 0.9800
C31 H31B 0.9800
C31 H31C 0.9800
C32 C33 1.489(7)
C32 H32A 0.9800
C32 H32B 0.9800
C32 H32C 0.9800
C33 C38 1.394(7)
C33 C34 1.408(7)
C34 C35 1.390(6)
C34 H34 0.9500
C35 C36 1.366(6)
C35 H35 0.9500
C36 C37 1.374(7)
C36 H36 0.9500
C37 C38 1.368(7)
C37 H37 0.9500
C38 H38 0.9500

loop_
_geom_torsion_atom_site_label_1
_geom_torsion_atom_site_label_2
_geom_torsion_atom_site_label_3
_geom_torsion_atom_site_label_4
_geom_torsion
O1 U1 C1 P2 82(2)
N2 U1 C1 P2 3.25(11)
N1 U1 C1 P2 -162.69(17)
Cl3 U1 C1 P2 167.8(5)
Cl1 U1 C1 P2 -81.04(12)
Cl2 U1 C1 P2 99.97(12)
O1 U1 C1 P1 -118(2)
N2 U1 C1 P1 162.71(17)
N1 U1 C1 P1 -3.23(12)
Cl3 U1 C1 P1 -32.7(6)
Cl1 U1 C1 P1 78.42(13)
Cl2 U1 C1 P1 -100.57(13)
P2 C1 P1 N1 132.8(5)
U1 C1 P1 N1 4.32(16)
P2 C1 P1 C8 10.7(5)
U1 C1 P1 C8 -117.71(15)
P2 C1 P1 C2 -109.2(5)
U1 C1 P1 C2 122.34(15)
N1 P1 C2 C3 -106.7(3)
C1 P1 C2 C3 143.0(3)
C8 P1 C2 C3 20.5(3)
N1 P1 C2 C7 69.0(3)
C1 P1 C2 C7 -41.3(3)
C8 P1 C2 C7 -163.9(3)
C7 C2 C3 C4 1.0(5)
P1 C2 C3 C4 176.6(3)
C2 C3 C4 C5 -0.5(5)
C3 C4 C5 C6 -0.2(5)
C4 C5 C6 C7 0.3(6)
C5 C6 C7 C2 0.2(6)
C3 C2 C7 C6 -0.9(5)
P1 C2 C7 C6 -176.7(3)
N1 P1 C8 C13 -176.6(3)
C1 P1 C8 C13 -65.7(3)
C2 P1 C8 C13 59.1(3)
N1 P1 C8 C9 -0.3(4)
C1 P1 C8 C9 110.6(3)
C2 P1 C8 C9 -124.6(3)
C13 C8 C9 C10 -1.8(5)
P1 C8 C9 C10 -178.0(3)
C8 C9 C10 C11 1.8(5)
C9 C10 C11 C12 -0.8(6)
C10 C11 C12 C13 -0.3(6)
C11 C12 C13 C8 0.3(6)
C9 C8 C13 C12 0.7(5)
P1 C8 C13 C12 177.1(3)
C1 P1 N1 Si1A -176.8(3)
C8 P1 N1 Si1A -58.8(3)
C2 P1 N1 Si1A 62.8(3)
C1 P1 N1 Si1 155.6(3)
C8 P1 N1 Si1 -86.3(3)
C2 P1 N1 Si1 35.2(3)
C1 P1 N1 U1 -4.04(15)
C8 P1 N1 U1 114.04(14)
C2 P1 N1 U1 -124.40(14)
O1 U1 N1 P1 179.39(15)
C1 U1 N1 P1 3.37(12)
N2 U1 N1 P1 -14.8(2)
Cl3 U1 N1 P1 177.76(12)
Cl1 U1 N1 P1 -96.53(11)
Cl2 U1 N1 P1 90.49(11)
O1 U1 N1 Si1A -7.8(3)
C1 U1 N1 Si1A 176.2(3)
N2 U1 N1 Si1A 158.0(2)
Cl3 U1 N1 Si1A -9.4(3)
Cl1 U1 N1 Si1A 76.3(2)
Cl2 U1 N1 Si1A -96.7(2)
O1 U1 N1 Si1 18.4(3)
C1 U1 N1 Si1 -157.6(2)
N2 U1 N1 Si1 -175.84(18)
Cl3 U1 N1 Si1 16.7(2)
Cl1 U1 N1 Si1 102.5(2)
Cl2 U1 N1 Si1 -70.5(2)
P1 N1 Si1 C14 68.7(4)
Si1A N1 Si1 C14 -28.6(5)
U1 N1 Si1 C14 -137.5(3)
P1 N1 Si1 C15 -52.4(4)
Si1A N1 Si1 C15 -149.6(6)
U1 N1 Si1 C15 101.4(3)
P1 N1 Si1 C16 -171.4(3)
Si1A N1 Si1 C16 91.4(5)
U1 N1 Si1 C16 -17.6(4)
P1 N1 Si1A C16A 117.4(4)
Si1 N1 Si1A C16A -141.1(6)
U1 N1 Si1A C16A -52.9(4)
P1 N1 Si1A C14A -4.1(5)
Si1 N1 Si1A C14A 97.4(6)
U1 N1 Si1A C14A -174.5(3)
P1 N1 Si1A C15A -123.0(4)
Si1 N1 Si1A C15A -21.5(5)
U1 N1 Si1A C15A 66.7(4)
P1 C1 P2 N2 -132.7(5)
U1 C1 P2 N2 -4.30(15)
P1 C1 P2 C23 108.0(5)
U1 C1 P2 C23 -123.56(14)
P1 C1 P2 C17 -12.8(5)
U1 C1 P2 C17 115.57(16)
N2 P2 C17 C22 -156.9(3)
C1 P2 C17 C22 92.8(3)
C23 P2 C17 C22 -30.7(3)
N2 P2 C17 C18 29.5(3)
C1 P2 C17 C18 -80.8(3)
C23 P2 C17 C18 155.7(3)
C22 C17 C18 C19 -0.6(6)
P2 C17 C18 C19 173.1(3)
C17 C18 C19 C20 0.2(6)
C18 C19 C20 C21 0.2(7)
C19 C20 C21 C22 -0.2(6)
C18 C17 C22 C21 0.7(5)
P2 C17 C22 C21 -173.0(3)
C20 C21 C22 C17 -0.2(6)
N2 P2 C23 C28 -99.3(3)
C1 P2 C23 C28 10.2(3)
C17 P2 C23 C28 134.5(3)
N2 P2 C23 C24 78.0(3)
C1 P2 C23 C24 -172.5(3)
C17 P2 C23 C24 -48.2(3)
C28 C23 C24 C25 0.7(5)
P2 C23 C24 C25 -176.6(3)
C23 C24 C25 C26 -0.5(6)
C24 C25 C26 C27 -0.4(6)
C25 C26 C27 C28 1.0(7)
C24 C23 C28 C27 -0.1(5)
P2 C23 C28 C27 177.2(3)
C26 C27 C28 C23 -0.8(6)
C1 P2 N2 Si2 -167.6(2)
C23 P2 N2 Si2 -49.7(3)
C17 P2 N2 Si2 72.9(3)
C1 P2 N2 U1 4.05(14)
C23 P2 N2 U1 121.97(14)
C17 P2 N2 U1 -115.43(14)
O1 U1 N2 P2 -179.14(14)
C1 U1 N2 P2 -3.37(12)
N1 U1 N2 P2 14.81(19)
Cl3 U1 N2 P2 -179.85(11)
Cl1 U1 N2 P2 95.50(11)
Cl2 U1 N2 P2 -90.75(11)
O1 U1 N2 Si2 -7.5(2)
C1 U1 N2 Si2 168.2(2)
N1 U1 N2 Si2 -173.58(15)
Cl3 U1 N2 Si2 -8.2(2)
Cl1 U1 N2 Si2 -92.89(18)
Cl2 U1 N2 Si2 80.86(18)
P2 N2 Si2 C31 -168.4(2)
U1 N2 Si2 C31 22.8(2)
P2 N2 Si2 C30 70.7(3)
U1 N2 Si2 C30 -98.1(2)
P2 N2 Si2 C29 -49.8(3)
U1 N2 Si2 C29 141.4(2)
C38 C33 C34 C35 0.7(6)
C32 C33 C34 C35 -178.4(4)
C33 C34 C35 C36 0.1(6)
C34 C35 C36 C37 0.2(7)
C35 C36 C37 C38 -1.3(7)
C36 C37 C38 C33 2.2(7)
C34 C33 C38 C37 -1.8(6)
C32 C33 C38 C37 177.3(5)
